data_2214275
loop_
_publ_author_name
'Fu, Dai-Wei'
'Zhao, Hong'

_publ_section_title
;
 4,4'-[1,1'-Binaphthalene-2,2'-diyldi(oxymethylene)]benzonitrile
;
_journal_coeditor_code IM2019
_journal_issue 7
_journal_name_full 'Acta Crystallographica Section E'
_journal_page_first o3206
_journal_page_last o3206
_journal_paper_doi 10.1107/S1600536807027596
_journal_volume 63
_journal_year 2007
_chemical_formula_iupac 'C36 H24 N2 O2'
_chemical_formula_moiety 'C36 H24 N2 O2'
_chemical_formula_sum 'C36 H24 N2 O2'
_chemical_formula_weight 516.57
_chemical_name_common
;
2,2'-bis(4-cyanobenzyloxy)-1.1'-binaphthalene
;
_chemical_name_systematic
;
4,4'-[1,1'-Binaphthalene-2,2'-diyldi(oxymethylene)]benzonitrile
;
_space_group_IT_number 2
_symmetry_cell_setting triclinic
_symmetry_space_group_name_Hall '-P 1'
_symmetry_space_group_name_H-M 'P -1'
_atom_sites_solution_hydrogens geom
_atom_sites_solution_primary direct
_atom_sites_solution_secondary difmap
_audit_creation_method SHELXL-97
_cell_angle_alpha 104.696(2)
_cell_angle_beta 91.999(2)
_cell_angle_gamma 98.995(3)
_cell_formula_units_Z 2
_cell_length_a 7.8350(10)
_cell_length_b 10.1120(10)
_cell_length_c 17.864(2)
_cell_measurement_reflns_used 3754
_cell_measurement_temperature 291(2)
_cell_measurement_theta_max 21.99
_cell_measurement_theta_min 2.11
_cell_volume 1348.1(3)
_computing_cell_refinement SMART
_computing_data_collection 'SMART (Bruker, 2000)'
_computing_data_reduction 'SAINT (Bruker, 2000)'
_computing_molecular_graphics SHELXTL
_computing_publication_material SHELXTL
_computing_structure_refinement SHELXTL
_computing_structure_solution 'SHELXTL (Bruker, 2000)'
_diffrn_ambient_temperature 291(2)
_diffrn_measured_fraction_theta_full 1.000
_diffrn_measured_fraction_theta_max 1.000
_diffrn_measurement_device_type 'Bruker SMART APEX CCD'
_diffrn_measurement_method '\f and \w'
_diffrn_radiation_monochromator graphite
_diffrn_radiation_source 'sealed tube'
_diffrn_radiation_type MoK\a
_diffrn_radiation_wavelength 0.71073
_diffrn_reflns_av_R_equivalents 0.0329
_diffrn_reflns_av_sigmaI/netI 0.0354
_diffrn_reflns_limit_h_max 9
_diffrn_reflns_limit_h_min -9
_diffrn_reflns_limit_k_max 12
_diffrn_reflns_limit_k_min -12
_diffrn_reflns_limit_l_max 22
_diffrn_reflns_limit_l_min -22
_diffrn_reflns_number 12114
_diffrn_reflns_theta_full 26.00
_diffrn_reflns_theta_max 26.00
_diffrn_reflns_theta_min 1.18
_exptl_absorpt_coefficient_mu 0.079
_exptl_absorpt_correction_T_max 0.98
_exptl_absorpt_correction_T_min 0.97
_exptl_absorpt_correction_type multi-scan
_exptl_absorpt_process_details '(SADABS; Bruker, 2000)'
_exptl_crystal_colour colourless
_exptl_crystal_density_diffrn 1.273
_exptl_crystal_density_method 'not measured'
_exptl_crystal_description block
_exptl_crystal_F_000 540
_exptl_crystal_size_max 0.30
_exptl_crystal_size_mid 0.26
_exptl_crystal_size_min 0.24
_refine_diff_density_max 0.134
_refine_diff_density_min -0.162
_refine_ls_extinction_method none
_refine_ls_goodness_of_fit_ref 1.071
_refine_ls_hydrogen_treatment constr
_refine_ls_matrix_type full
_refine_ls_number_parameters 361
_refine_ls_number_reflns 5312
_refine_ls_number_restraints 0
_refine_ls_restrained_S_all 1.071
_refine_ls_R_factor_all 0.0649
_refine_ls_R_factor_gt 0.0527
_refine_ls_shift/su_max 0.000
_refine_ls_shift/su_mean 0.000
_refine_ls_structure_factor_coef Fsqd
_refine_ls_weighting_details 'calc w=1/[\s^2^(Fo^2^)+(0.04P)^2^+0.33P] where P=(Fo^2^+2Fc^2^)/3'
_refine_ls_weighting_scheme calc
_refine_ls_wR_factor_gt 0.1083
_refine_ls_wR_factor_ref 0.1121
_reflns_number_gt 4098
_reflns_number_total 5312
_reflns_threshold_expression I>2sigma(I)
_cod_data_source_file im2019.cif
_cod_data_source_block I
_cod_original_cell_volume 1348.0(3)
_cod_database_code 2214275
_cod_database_fobs_code 2214275

loop_
_symmetry_equiv_pos_as_xyz
'x, y, z'
'-x, -y, -z'

loop_
_atom_site_type_symbol
_atom_site_label
_atom_site_fract_x
_atom_site_fract_y
_atom_site_fract_z
_atom_site_U_iso_or_equiv
_atom_site_adp_type
_atom_site_calc_flag
_atom_site_refinement_flags
_atom_site_occupancy
C C1 0.2017(3) 0.29019(19) 0.41549(11) 0.0433(4) Uani d . 1
C C2 0.1441(2) 0.30558(19) 0.49104(11) 0.0426(4) Uani d . 1
C C3 0.0597(2) 0.19262(19) 0.51564(11) 0.0411(4) Uani d . 1
H H3 0.0386 0.1048 0.4811 0.049 Uiso calc R 1
C C4 0.0081(2) 0.20905(19) 0.58890(10) 0.0389(4) Uani d . 1
H H4 -0.0466 0.1326 0.6041 0.047 Uiso calc R 1
C C5 0.0369(2) 0.33958(19) 0.64112(11) 0.0398(4) Uani d . 1
H H5 0.0030 0.3500 0.6914 0.048 Uiso calc R 1
C C6 0.1142(2) 0.4520(2) 0.61907(11) 0.0451(4) Uani d . 1
H H6 0.1300 0.5391 0.6541 0.054 Uiso calc R 1
C C7 0.1709(3) 0.4387(2) 0.54415(12) 0.0455(4) Uani d . 1
C C8 0.2511(2) 0.5520(2) 0.51978(12) 0.0465(5) Uani d . 1
H H8 0.2671 0.6401 0.5540 0.056 Uiso calc R 1
C C9 0.3061(3) 0.5372(2) 0.44789(11) 0.0467(5) Uani d . 1
H H9 0.3594 0.6142 0.4328 0.056 Uiso calc R 1
C C10 0.2822(3) 0.4056(2) 0.39633(11) 0.0462(5) Uani d . 1
C C11 0.1844(2) 0.15117(19) 0.35772(10) 0.0398(4) Uani d . 1
C C12 0.0469(2) 0.10386(19) 0.30272(10) 0.0399(4) Uani d . 1
C C13 0.0371(2) -0.01979(19) 0.24483(11) 0.0432(4) Uani d . 1
H H13 -0.0579 -0.0499 0.2084 0.052 Uiso calc R 1
C C14 0.1651(2) -0.0958(2) 0.24160(11) 0.0432(4) Uani d . 1
H H14 0.1586 -0.1768 0.2020 0.052 Uiso calc R 1
C C15 0.3073(2) -0.0546(2) 0.29676(11) 0.0441(4) Uani d . 1
C C16 0.4430(2) -0.1339(2) 0.29537(11) 0.0442(4) Uani d . 1
H H16 0.4398 -0.2143 0.2557 0.053 Uiso calc R 1
C C17 0.5746(2) -0.0945(2) 0.35025(11) 0.0434(4) Uani d . 1
H H17 0.6609 -0.1485 0.3487 0.052 Uiso calc R 1
C C18 0.5836(2) 0.0262(2) 0.40949(11) 0.0425(4) Uani d . 1
H H18 0.6751 0.0515 0.4477 0.051 Uiso calc R 1
C C19 0.4591(2) 0.1089(2) 0.41237(11) 0.0437(4) Uani d . 1
H H19 0.4689 0.1908 0.4516 0.052 Uiso calc R 1
C C20 0.3159(2) 0.0704(2) 0.35593(11) 0.0430(4) Uani d . 1
C C21 0.4282(2) 0.47657(19) 0.29425(11) 0.0413(4) Uani d . 1
H H21A 0.5379 0.5130 0.3250 0.050 Uiso calc R 1
H H21B 0.3654 0.5527 0.2964 0.050 Uiso calc R 1
C C22 0.4599(3) 0.4117(2) 0.21174(11) 0.0450(4) Uani d . 1
C C23 0.5443(2) 0.4935(2) 0.16926(11) 0.0448(4) Uani d . 1
H H23 0.5869 0.5866 0.1925 0.054 Uiso calc R 1
C C24 0.5663(2) 0.43691(19) 0.09120(10) 0.0387(4) Uani d . 1
H H24 0.6232 0.4930 0.0626 0.046 Uiso calc R 1
C C25 0.5052(2) 0.29965(18) 0.05614(10) 0.0373(4) Uani d . 1
C C26 0.4246(2) 0.2174(2) 0.09994(11) 0.0420(4) Uani d . 1
H H26 0.3855 0.1235 0.0774 0.050 Uiso calc R 1
C C27 0.4018(2) 0.27383(19) 0.17680(10) 0.0408(4) Uani d . 1
H H27 0.3461 0.2175 0.2055 0.049 Uiso calc R 1
C C28 0.5283(2) 0.24323(19) -0.02306(10) 0.0374(4) Uani d . 1
C C29 -0.2123(2) 0.15527(18) 0.24646(10) 0.0373(4) Uani d . 1
H H29A -0.3047 0.2070 0.2630 0.045 Uiso calc R 1
H H29B -0.2607 0.0572 0.2339 0.045 Uiso calc R 1
C C30 -0.1420(2) 0.19107(19) 0.17444(10) 0.0392(4) Uani d . 1
C C31 -0.0440(2) 0.3190(2) 0.18004(11) 0.0426(4) Uani d . 1
H H31 -0.0178 0.3826 0.2283 0.051 Uiso calc R 1
C C32 0.0161(2) 0.3539(2) 0.11436(11) 0.0448(4) Uani d . 1
H H32 0.0831 0.4404 0.1191 0.054 Uiso calc R 1
C C33 -0.0220(2) 0.26212(19) 0.04243(11) 0.0407(4) Uani d . 1
C C34 -0.1196(2) 0.1337(2) 0.03658(12) 0.0451(5) Uani d . 1
H H34 -0.1462 0.0701 -0.0117 0.054 Uiso calc R 1
C C35 -0.1781(2) 0.0996(2) 0.10237(11) 0.0442(4) Uani d . 1
H H35 -0.2435 0.0124 0.0977 0.053 Uiso calc R 1
C C36 0.0382(2) 0.29689(18) -0.02469(11) 0.0400(4) Uani d . 1
N N1 0.5449(2) 0.19579(17) -0.08698(9) 0.0439(4) Uani d . 1
N N2 0.0847(2) 0.32188(16) -0.08039(9) 0.0445(4) Uani d . 1
O O1 -0.07884(15) 0.18709(13) 0.30920(7) 0.0389(3) Uani d . 1
O O2 0.33595(18) 0.38044(13) 0.32265(7) 0.0471(3) Uani d . 1

loop_
_atom_site_aniso_label
_atom_site_aniso_U_11
_atom_site_aniso_U_22
_atom_site_aniso_U_33
_atom_site_aniso_U_12
_atom_site_aniso_U_13
_atom_site_aniso_U_23
C1 0.0440(10) 0.0398(10) 0.0434(10) 0.0031(8) 0.0030(8) 0.0087(8)
C2 0.0454(10) 0.0367(9) 0.0446(11) 0.0094(8) 0.0047(8) 0.0073(8)
C3 0.0424(10) 0.0422(10) 0.0401(10) 0.0133(8) 0.0141(8) 0.0083(8)
C4 0.0397(9) 0.0431(10) 0.0386(9) 0.0126(8) 0.0180(7) 0.0138(8)
C5 0.0382(9) 0.0442(10) 0.0398(10) 0.0152(8) 0.0226(8) 0.0088(8)
C6 0.0414(10) 0.0412(10) 0.0494(11) 0.0102(8) 0.0146(8) 0.0029(8)
C7 0.0477(11) 0.0373(10) 0.0481(11) 0.0087(8) 0.0060(8) 0.0036(8)
C8 0.0438(10) 0.0374(10) 0.0520(12) 0.0035(8) 0.0054(9) 0.0020(8)
C9 0.0473(11) 0.0384(10) 0.0496(11) -0.0026(8) 0.0036(9) 0.0087(8)
C10 0.0486(11) 0.0419(10) 0.0431(11) -0.0035(8) 0.0080(8) 0.0082(8)
C11 0.0402(10) 0.0414(10) 0.0389(10) 0.0067(8) 0.0097(8) 0.0115(8)
C12 0.0379(10) 0.0437(10) 0.0396(10) 0.0129(8) 0.0048(8) 0.0100(8)
C13 0.0430(10) 0.0427(10) 0.0406(10) 0.0121(8) 0.0022(8) 0.0024(8)
C14 0.0426(10) 0.0428(10) 0.0431(10) 0.0132(8) 0.0068(8) 0.0053(8)
C15 0.0433(10) 0.0484(11) 0.0430(10) 0.0147(9) 0.0115(8) 0.0110(8)
C16 0.0417(10) 0.0500(11) 0.0456(11) 0.0190(9) 0.0168(8) 0.0124(9)
C17 0.0443(10) 0.0474(11) 0.0416(10) 0.0144(8) 0.0128(8) 0.0122(8)
C18 0.0427(10) 0.0466(11) 0.0403(10) 0.0083(8) 0.0019(8) 0.0148(8)
C19 0.0388(10) 0.0486(11) 0.0432(10) 0.0040(8) 0.0047(8) 0.0132(8)
C20 0.0400(10) 0.0452(10) 0.0445(10) 0.0064(8) 0.0095(8) 0.0128(8)
C21 0.0437(10) 0.0380(10) 0.0423(10) 0.0001(8) 0.0125(8) 0.0137(8)
C22 0.0477(11) 0.0413(10) 0.0444(11) 0.0014(8) 0.0122(8) 0.0110(8)
C23 0.0415(10) 0.0478(11) 0.0435(10) 0.0055(8) 0.0132(8) 0.0092(8)
C24 0.0381(9) 0.0427(10) 0.0412(10) 0.0144(8) 0.0169(7) 0.0153(8)
C25 0.0403(9) 0.0396(9) 0.0372(9) 0.0169(8) 0.0174(7) 0.0117(7)
C26 0.0419(10) 0.0416(10) 0.0409(10) 0.0074(8) 0.0158(8) 0.0061(8)
C27 0.0442(10) 0.0375(9) 0.0412(10) 0.0000(8) 0.0173(8) 0.0136(8)
C28 0.0417(10) 0.0419(10) 0.0386(10) 0.0210(8) 0.0202(8) 0.0182(8)
C29 0.0388(9) 0.0365(9) 0.0387(9) 0.0106(7) -0.0032(7) 0.0119(7)
C30 0.0368(9) 0.0406(10) 0.0395(10) 0.0100(8) -0.0065(7) 0.0086(8)
C31 0.0394(10) 0.0425(10) 0.0422(10) 0.0056(8) -0.0018(8) 0.0056(8)
C32 0.0423(10) 0.0420(10) 0.0444(11) -0.0030(8) 0.0023(8) 0.0074(8)
C33 0.0386(10) 0.0398(10) 0.0442(10) 0.0037(8) 0.0014(8) 0.0140(8)
C34 0.0411(10) 0.0424(10) 0.0466(11) 0.0018(8) -0.0051(8) 0.0067(8)
C35 0.0402(10) 0.0454(10) 0.0413(10) -0.0023(8) -0.0061(8) 0.0078(8)
C36 0.0389(10) 0.0361(9) 0.0451(11) -0.0039(7) -0.0013(8) 0.0176(8)
N1 0.0424(9) 0.0483(9) 0.0435(9) 0.0137(7) 0.0145(7) 0.0116(7)
N2 0.0427(9) 0.0409(8) 0.0438(9) -0.0164(7) 0.0056(7) 0.0139(7)
O1 0.0371(7) 0.0419(7) 0.0385(7) 0.0158(5) -0.0031(5) 0.0074(5)
O2 0.0547(8) 0.0389(7) 0.0438(7) -0.0111(6) 0.0130(6) 0.0139(6)

loop_
_atom_type_symbol
_atom_type_description
_atom_type_scat_dispersion_real
_atom_type_scat_dispersion_imag
_atom_type_scat_source
C C 0.0033 0.0016 'International Tables Vol C Tables 4.2.6.8 and 6.1.1.4'
H H 0.0000 0.0000 'International Tables Vol C Tables 4.2.6.8 and 6.1.1.4'
N N 0.0061 0.0033 'International Tables Vol C Tables 4.2.6.8 and 6.1.1.4'
O O 0.0106 0.0060 'International Tables Vol C Tables 4.2.6.8 and 6.1.1.4'

loop_
_geom_angle_atom_site_label_1
_geom_angle_atom_site_label_2
_geom_angle_atom_site_label_3
_geom_angle
C10 C1 C2 118.37(17)
C10 C1 C11 119.35(17)
C2 C1 C11 122.22(17)
C3 C2 C7 118.16(17)
C3 C2 C1 122.21(17)
C7 C2 C1 119.63(17)
C4 C3 C2 121.36(18)
C4 C3 H3 119.3
C2 C3 H3 119.3
C3 C4 C5 120.23(17)
C3 C4 H4 119.9
C5 C4 H4 119.9
C6 C5 C4 120.26(16)
C6 C5 H5 119.9
C4 C5 H5 119.9
C5 C6 C7 121.08(17)
C5 C6 H6 119.5
C7 C6 H6 119.5
C8 C7 C6 122.47(17)
C8 C7 C2 118.64(18)
C6 C7 C2 118.89(18)
C9 C8 C7 121.66(18)
C9 C8 H8 119.2
C7 C8 H8 119.2
C8 C9 C10 119.44(19)
C8 C9 H9 120.3
C10 C9 H9 120.3
C1 C10 O2 114.29(16)
C1 C10 C9 122.25(18)
O2 C10 C9 123.46(17)
C12 C11 C20 118.51(17)
C12 C11 C1 121.18(17)
C20 C11 C1 120.18(17)
C11 C12 O1 115.20(16)
C11 C12 C13 121.56(17)
O1 C12 C13 123.23(16)
C14 C13 C12 120.16(18)
C14 C13 H13 119.9
C12 C13 H13 119.9
C13 C14 C15 121.11(18)
C13 C14 H14 119.4
C15 C14 H14 119.4
C14 C15 C20 118.51(17)
C14 C15 C16 122.26(18)
C20 C15 C16 119.23(18)
C17 C16 C15 121.02(18)
C17 C16 H16 119.5
C15 C16 H16 119.5
C16 C17 C18 120.58(18)
C16 C17 H17 119.7
C18 C17 H17 119.7
C19 C18 C17 120.86(18)
C19 C18 H18 119.6
C17 C18 H18 119.6
C18 C19 C20 120.55(18)
C18 C19 H19 119.7
C20 C19 H19 119.7
C11 C20 C15 120.10(17)
C11 C20 C19 122.19(18)
C15 C20 C19 117.71(18)
O2 C21 C22 108.83(15)
O2 C21 H21A 109.9
C22 C21 H21A 109.9
O2 C21 H21B 109.9
C22 C21 H21B 109.9
H21A C21 H21B 108.3
C27 C22 C23 119.03(18)
C27 C22 C21 121.88(16)
C23 C22 C21 119.06(17)
C22 C23 C24 119.97(18)
C22 C23 H23 120.0
C24 C23 H23 120.0
C25 C24 C23 120.77(17)
C25 C24 H24 119.6
C23 C24 H24 119.6
C24 C25 C26 118.77(16)
C24 C25 C28 120.34(16)
C26 C25 C28 120.87(17)
C27 C26 C25 120.30(17)
C27 C26 H26 119.9
C25 C26 H26 119.9
C22 C27 C26 121.12(17)
C22 C27 H27 119.4
C26 C27 H27 119.4
N1 C28 C25 178.8(2)
O1 C29 C30 111.64(14)
O1 C29 H29A 109.3
C30 C29 H29A 109.3
O1 C29 H29B 109.3
C30 C29 H29B 109.3
H29A C29 H29B 108.0
C35 C30 C31 118.23(18)
C35 C30 C29 121.50(17)
C31 C30 C29 120.24(16)
C30 C31 C32 120.57(17)
C30 C31 H31 119.7
C32 C31 H31 119.7
C33 C32 C31 120.76(18)
C33 C32 H32 119.6
C31 C32 H32 119.6
C32 C33 C34 118.87(18)
C32 C33 C36 121.13(17)
C34 C33 C36 119.99(17)
C33 C34 C35 119.96(18)
C33 C34 H34 120.0
C35 C34 H34 120.0
C30 C35 C34 121.60(18)
C30 C35 H35 119.2
C34 C35 H35 119.2
N2 C36 C33 178.20(19)
C12 O1 C29 117.85(13)
C21 O2 C10 124.00(15)

loop_
_geom_bond_atom_site_label_1
_geom_bond_atom_site_label_2
_geom_bond_distance
C1 C10 1.365(3)
C1 C2 1.417(3)
C1 C11 1.501(3)
C2 C3 1.405(3)
C2 C7 1.416(3)
C3 C4 1.361(2)
C3 H3 0.9300
C4 C5 1.390(3)
C4 H4 0.9300
C5 C6 1.357(3)
C5 H5 0.9300
C6 C7 1.405(3)
C6 H6 0.9300
C7 C8 1.395(3)
C8 C9 1.348(3)
C8 H8 0.9300
C9 C10 1.394(3)
C9 H9 0.9300
C10 O2 1.370(2)
C11 C12 1.372(3)
C11 C20 1.407(3)
C12 O1 1.382(2)
C12 C13 1.395(3)
C13 C14 1.350(3)
C13 H13 0.9300
C14 C15 1.399(3)
C14 H14 0.9300
C15 C20 1.418(3)
C15 C16 1.425(3)
C16 C17 1.337(3)
C16 H16 0.9300
C17 C18 1.389(3)
C17 H17 0.9300
C18 C19 1.374(3)
C18 H18 0.9300
C19 C20 1.419(3)
C19 H19 0.9300
C21 O2 1.334(2)
C21 C22 1.500(3)
C21 H21A 0.9700
C21 H21B 0.9700
C22 C27 1.371(3)
C22 C23 1.371(3)
C23 C24 1.394(3)
C23 H23 0.9300
C24 C25 1.371(3)
C24 H24 0.9300
C25 C26 1.379(2)
C25 C28 1.414(2)
C26 C27 1.376(2)
C26 H26 0.9300
C27 H27 0.9300
C28 N1 1.141(2)
C29 O1 1.443(2)
C29 C30 1.521(3)
C29 H29A 0.9700
C29 H29B 0.9700
C30 C35 1.372(3)
C30 C31 1.375(3)
C31 C32 1.385(3)
C31 H31 0.9300
C32 C33 1.372(3)
C32 H32 0.9300
C33 C34 1.377(3)
C33 C36 1.409(3)
C34 C35 1.380(3)
C34 H34 0.9300
C35 H35 0.9300
C36 N2 1.145(2)

loop_
_cod_related_entry_id
_cod_related_entry_database
_cod_related_entry_code
1 ChemSpider 21124155
